data_1519654
loop_
_publ_author_name
'Slav\'ik, Petr'
'Eigner, V\'aclav'
'Lhot\'ak, Pavel'

_publ_section_title
;
 Intramolecularly Bridged Calix[4]arenes with Pronounced Complexation
 Ability toward Neutral Compounds.
;
_journal_issue 11
_journal_name_full 'Organic letters'
_journal_page_first 2788
_journal_page_last 2791
_journal_paper_doi 10.1021/acs.orglett.5b01200
_journal_volume 17
_journal_year 2015
_chemical_absolute_configuration ad
_chemical_formula_moiety 'C47 H52 O5, 1.5(C H4 O)'
_chemical_formula_sum 'C48.5 H58 O6.5'
_chemical_formula_weight 744.99
_space_group_IT_number 4
_symmetry_cell_setting monoclinic
_symmetry_space_group_name_Hall 'P 2yb'
_symmetry_space_group_name_H-M 'P 1 21 1'
_atom_sites_solution_hydrogens difmap
_atom_sites_solution_primary direct
_cell_angle_alpha 90
_cell_angle_beta 113.543(3)
_cell_angle_gamma 90
_cell_formula_units_Z 4
_cell_length_a 20.7243(6)
_cell_length_b 10.45113(17)
_cell_length_c 21.5504(5)
_cell_measurement_reflns_used 17290
_cell_measurement_temperature 180
_cell_measurement_theta_max 76
_cell_measurement_theta_min 5
_cell_volume 4279.1(2)
_computing_cell_refinement 'CrysAlis, (Oxford Diffraction, 2002)'
_computing_data_collection 'Xcalibur, (Oxford Diffraction, 2002)'
_computing_data_reduction 'CrysAlis, (Oxford Diffraction, 2002)'
_computing_molecular_graphics 'CAMERON (Watkin et al., 1996)'
_computing_publication_material 'CRYSTALS (Betteridge et al., 2003)'
_computing_structure_refinement 'CRYSTALS (Betteridge et al., 2003)'
_computing_structure_solution 'SIR92 (Altomare et al., 1994)'
_diffrn_ambient_pressure 101
_diffrn_ambient_temperature 180
_diffrn_measured_fraction_theta_full 0.996
_diffrn_measured_fraction_theta_max 0.982
_diffrn_measurement_device Area
_diffrn_measurement_device_type 'Oxford Diffraction XCALIBUR'
_diffrn_measurement_method '\f & \w scans'
_diffrn_radiation_monochromator graphite
_diffrn_radiation_type 'Cu K\a'
_diffrn_radiation_wavelength 1.54184
_diffrn_reflns_av_R_equivalents 0.050
_diffrn_reflns_limit_h_max 25
_diffrn_reflns_limit_h_min -26
_diffrn_reflns_limit_k_max 12
_diffrn_reflns_limit_k_min -13
_diffrn_reflns_limit_l_max 26
_diffrn_reflns_limit_l_min -25
_diffrn_reflns_number 34342
_diffrn_reflns_theta_full 72.063
_diffrn_reflns_theta_max 75.856
_diffrn_reflns_theta_min 4.476
_diffrn_standards_number 0
_exptl_absorpt_coefficient_mu 0.596
_exptl_absorpt_correction_T_max 0.87
_exptl_absorpt_correction_T_min 0.50
_exptl_absorpt_correction_type multi-scan
_exptl_absorpt_process_details 'CrysAlis, (Oxford Diffraction, 2002)'
_exptl_crystal_colour colourless
_exptl_crystal_density_diffrn 1.156
_exptl_crystal_density_method 'not measured'
_exptl_crystal_description prism
_exptl_crystal_F_000 1604
_exptl_crystal_size_max 0.570
_exptl_crystal_size_mid 0.360
_exptl_crystal_size_min 0.240
_refine_diff_density_max 0.41
_refine_diff_density_min -0.32
_refine_ls_abs_structure_details 'Flack (1983), 6471 Friedel-pairs'
_refine_ls_abs_structure_Flack 0.1(2)
_refine_ls_extinction_method None
_refine_ls_goodness_of_fit_ref 0.9818
_refine_ls_hydrogen_treatment constr
_refine_ls_matrix_type full
_refine_ls_number_parameters 1064
_refine_ls_number_reflns 15657
_refine_ls_number_restraints 105
_refine_ls_R_factor_all 0.0910
_refine_ls_R_factor_gt 0.0855
_refine_ls_shift/su_max 0.0071966
_refine_ls_shift/su_mean 0.0008871
_refine_ls_structure_factor_coef Fsqd
_refine_ls_weighting_details
;
 Method, part 1, Chebychev polynomial, (Watkin, 1994, Prince, 1982) 
 [weight] = 1.0/[A~0~*T~0~(x)+A~1~*T~1~(x) ... +A~n-1~]*T~n-1~(x)] 
 where A~i~ are the Chebychev coefficients listed below and x= Fcalc/Fmax 
 Method = Robust Weighting (Prince, 1982) 
 W = [weight] * [1-(deltaF/6*sigmaF)^2^]^2^ 
 A~i~ are: 
 0.359E+04 0.601E+04 0.373E+04 0.155E+04 380. 
;
_refine_ls_weighting_scheme calc
_refine_ls_wR_factor_all 0.2214
_refine_ls_wR_factor_gt 0.2127
_refine_ls_wR_factor_ref 0.2213
_reflns_limit_h_max 23
_reflns_limit_h_min -26
_reflns_limit_k_max 12
_reflns_limit_k_min -13
_reflns_limit_l_max 26
_reflns_limit_l_min 0
_reflns_number_gt 14203
_reflns_number_total 15720
_reflns_threshold_expression I>2.0\s(I)
_oxford_diffrn_Wilson_B_factor 4.11
_oxford_diffrn_Wilson_scale 0.08
_oxford_refine_ls_r_factor_ref 0.0910
_oxford_refine_ls_scale 3.83(5)
_oxford_reflns_number_all 15660
_oxford_reflns_threshold_expression_ref I>0.0\s(I)
_cod_data_source_file ol5b01200_si_003.cif
_cod_data_source_block 6d
_cod_depositor_comments
;
Adding full bibliography for 1519652--1519654.cif.

2019-07-12
Z value and formula fixed to values more according to usual
chemical conventions.                 miguel
;
_cod_original_formula_sum 'C97 H116 O13'
_cod_original_formula_weight 1489.98
_cod_original_formula_moiety '2(C47 H52 O5), 3(C H4 O)'
_cod_original_formula_units_Z 2
_cod_original_sg_symbol_H-M 'P 1 21 1 '
_cod_database_code 1519654

loop_
_symmetry_equiv_pos_as_xyz
x,y,z
-x,y+1/2,-z

loop_
_atom_site_label
_atom_site_type_symbol
_atom_site_fract_x
_atom_site_fract_y
_atom_site_fract_z
_atom_site_U_iso_or_equiv
_atom_site_occupancy
_atom_site_adp_type
_atom_site_refinement_flags_posn
_atom_site_refinement_flags_adp
_atom_site_disorder_assembly
_atom_site_disorder_group
C1 C 0.2993(2) 0.7763(4) 0.18438(19) 0.0425 1.0000 Uani . . . .
C2 C 0.3189(2) 0.7883(4) 0.2595(2) 0.0459 1.0000 Uani . . . .
C3 C 0.3459(2) 0.6603(4) 0.29222(17) 0.0396 1.0000 Uani . . . .
C4 C 0.4114(2) 0.6153(4) 0.29906(19) 0.0414 1.0000 Uani . . . .
C5 C 0.43130(19) 0.4879(4) 0.31357(17) 0.0395 1.0000 Uani . . . .
C6 C 0.3841(2) 0.4000(4) 0.31947(17) 0.0390 1.0000 Uani . . . .
C7 C 0.3202(2) 0.4437(4) 0.31810(17) 0.0398 1.0000 Uani . . . .
C8 C 0.2670(2) 0.3442(4) 0.3174(2) 0.0444 1.0000 Uani . . . .
C9 C 0.26401(19) 0.2469(4) 0.26458(16) 0.0388 1.0000 Uani . . . .
C10 C 0.3279(2) 0.2034(4) 0.26431(18) 0.0396 1.0000 Uani . . . .
C11 C 0.3276(2) 0.1268(4) 0.21094(19) 0.0439 1.0000 Uani . . . .
C12 C 0.2659(2) 0.1070(4) 0.1559(2) 0.0468 1.0000 Uani . . . .
C13 C 0.2019(2) 0.1536(4) 0.15337(18) 0.0427 1.0000 Uani . . . .
C14 C 0.1393(2) 0.1558(4) 0.0862(2) 0.0516 1.0000 Uani . . . .
C15 C 0.1544(2) 0.2571(4) 0.04171(18) 0.0454 1.0000 Uani . . . .
C16 C 0.1841(3) 0.2224(5) -0.0032(2) 0.0581 1.0000 Uani . . . .
C17 C 0.2051(3) 0.3121(5) -0.0376(2) 0.0653 1.0000 Uani . . . .
C18 C 0.1963(3) 0.4414(5) -0.0278(2) 0.0602 1.0000 Uani . . . .
C19 C 0.1666(2) 0.4809(4) 0.01671(18) 0.0483 1.0000 Uani . . . .
C20 C 0.1576(2) 0.6238(5) 0.0267(2) 0.0527 1.0000 Uani . . . .
C21 C 0.2237(2) 0.6905(4) 0.07302(19) 0.0464 1.0000 Uani . . . .
C22 C 0.2754(3) 0.7262(5) 0.0496(2) 0.0569 1.0000 Uani . . . .
C23 C 0.3365(3) 0.7862(5) 0.0918(2) 0.0540 1.0000 Uani . . . .
C24 C 0.3489(2) 0.8105(4) 0.1583(2) 0.0467 1.0000 Uani . . . .
C25 C 0.3031(2) 0.5742(4) 0.30792(18) 0.0410 1.0000 Uani . . . .
C26 C 0.2014(2) 0.2123(4) 0.21132(19) 0.0439 1.0000 Uani . . . .
C27 C 0.1455(2) 0.3886(4) 0.05040(17) 0.0452 1.0000 Uani . . . .
C28 C 0.2361(2) 0.7212(4) 0.14020(19) 0.0436 1.0000 Uani . . . .
C29 C 0.3954(2) 0.2560(4) 0.31902(19) 0.0426 1.0000 Uani . . . .
O30 O 0.45426(14) 0.2344(3) 0.30133(14) 0.0465 1.0000 Uani . . . .
C31 C 0.4115(2) 0.1938(4) 0.38729(19) 0.0459 1.0000 Uani . . . .
C32 C 0.4531(2) 0.2549(5) 0.4468(2) 0.0578 1.0000 Uani . . . .
C33 C 0.4721(3) 0.1975(6) 0.5088(2) 0.0703 1.0000 Uani . . . .
C34 C 0.4489(3) 0.0732(5) 0.5117(2) 0.0627 1.0000 Uani . . . .
C35 C 0.4088(3) 0.0125(5) 0.4547(2) 0.0606 1.0000 Uani . . . .
C36 C 0.3902(2) 0.0706(4) 0.3931(2) 0.0502 1.0000 Uani . . . .
O37 O 0.23950(15) 0.6157(3) 0.30855(14) 0.0467 1.0000 Uani . . . .
C38 C 0.2451(3) 0.6385(6) 0.3757(2) 0.0639 1.0000 Uani . . . .
C39 C 0.1759(3) 0.6796(8) 0.3736(3) 0.0864 1.0000 Uani . . . .
C40 C 0.1211(4) 0.5736(11) 0.3453(5) 0.1158 1.0000 Uani . . . .
O41 O 0.13779(15) 0.2424(3) 0.21470(14) 0.0521 1.0000 Uani . . . .
C42 C 0.1281(3) 0.1673(6) 0.2674(2) 0.0682 1.0000 Uani . . . .
C43 C 0.0602(4) 0.2009(9) 0.2695(3) 0.0937 1.0000 Uani . . . .
C44 C 0.0551(5) 0.1314(14) 0.3299(5) 0.1448 1.0000 Uani . . . .
O45 O 0.11799(17) 0.4243(3) 0.09629(15) 0.0555 1.0000 Uani . . . .
C46 C 0.0435(3) 0.4311(7) 0.0701(3) 0.0776 1.0000 Uani . . . .
C47 C 0.0228(4) 0.4574(10) 0.1298(4) 0.1094 1.0000 Uani . . . .
C48 C -0.0555(6) 0.4661(17) 0.1044(7) 0.1800 1.0000 Uani . . . .
O49 O 0.18607(16) 0.6879(3) 0.16378(15) 0.0519 1.0000 Uani . . . .
C50 C 0.1454(3) 0.7903(6) 0.1737(3) 0.0644 1.0000 Uani . . . .
C51 C 0.0782(3) 0.8173(7) 0.1135(3) 0.0765 1.0000 Uani . . . .
C52 C 0.0327(3) 0.9146(8) 0.1302(4) 0.0878 1.0000 Uani . . . .
C101 C 0.8058(2) -0.1120(5) 0.4532(2) 0.0551 1.0000 Uani . . . .
C102 C 0.8347(2) -0.0174(5) 0.4165(2) 0.0583 1.0000 Uani . . . .
C103 C 0.7782(2) -0.0006(5) 0.3451(2) 0.0520 1.0000 Uani . . . .
C104 C 0.7183(3) 0.0698(4) 0.3341(2) 0.0533 1.0000 Uani . . . .
C105 C 0.6580(3) 0.0546(4) 0.2772(2) 0.0507 1.0000 Uani . . . .
C106 C 0.6552(2) -0.0345(4) 0.2288(2) 0.0453 1.0000 Uani . . . .
C107 C 0.7165(2) -0.0967(4) 0.2337(2) 0.0434 1.0000 Uani . . . .
C108 C 0.7102(2) -0.2020(4) 0.1832(2) 0.0454 1.0000 Uani . . . .
C109 C 0.6508(2) -0.2866(4) 0.18320(19) 0.0418 1.0000 Uani . . . .
C110 C 0.5896(2) -0.2274(4) 0.18280(19) 0.0433 1.0000 Uani . . . .
C111 C 0.5412(2) -0.2998(5) 0.1965(2) 0.0505 1.0000 Uani . . . .
C112 C 0.5547(2) -0.4253(5) 0.2155(2) 0.0500 1.0000 Uani . . . .
C113 C 0.6150(2) -0.4865(4) 0.2165(2) 0.0486 1.0000 Uani . . . .
C114 C 0.6340(2) -0.6190(4) 0.2459(2) 0.0523 1.0000 Uani . . . .
C115 C 0.6572(2) -0.6198(4) 0.3221(2) 0.0452 1.0000 Uani . . . .
C116 C 0.6170(2) -0.6738(4) 0.3524(2) 0.0514 1.0000 Uani . . . .
C117 C 0.6386(3) -0.6741(5) 0.4222(3) 0.0612 1.0000 Uani . . . .
C118 C 0.6995(3) -0.6153(6) 0.4628(3) 0.0668 1.0000 Uani . . . .
C119 C 0.7404(2) -0.5531(5) 0.4350(2) 0.0507 1.0000 Uani . . . .
C120 C 0.8053(3) -0.4759(5) 0.4784(2) 0.0583 1.0000 Uani . . . .
C121 C 0.7895(2) -0.3341(5) 0.4799(2) 0.0536 1.0000 Uani . . . .
C122 C 0.7355(3) -0.2929(5) 0.4982(2) 0.0582 1.0000 Uani . . . .
C123 C 0.7184(3) -0.1663(6) 0.4956(3) 0.0675 1.0000 Uani . . . .
C124 C 0.7534(3) -0.0770(6) 0.4745(2) 0.0625 1.0000 Uani . . . .
C125 C 0.7778(2) -0.0775(4) 0.2911(2) 0.0464 1.0000 Uani . . . .
C126 C 0.6596(2) -0.4167(4) 0.19522(19) 0.0417 1.0000 Uani . . . .
C127 C 0.7209(2) -0.5587(4) 0.3652(2) 0.0474 1.0000 Uani . . . .
C128 C 0.8256(2) -0.2430(5) 0.4591(2) 0.0549 1.0000 Uani . . . .
C129 C 0.5858(2) -0.0827(4) 0.17404(19) 0.0445 1.0000 Uani . . . .
O130 O 0.52669(16) -0.0369(3) 0.18622(15) 0.0546 1.0000 Uani . . . .
C131 C 0.5754(2) -0.0412(4) 0.1023(2) 0.0450 1.0000 Uani . . . .
C132 C 0.6005(3) 0.0767(5) 0.0928(2) 0.0576 1.0000 Uani . . . .
C133 C 0.5890(3) 0.1177(6) 0.0278(3) 0.0707 1.0000 Uani . . . .
C134 C 0.5521(3) 0.0434(6) -0.0267(3) 0.0704 1.0000 Uani . . . .
C135 C 0.5269(3) -0.0746(6) -0.0172(3) 0.0698 1.0000 Uani . . . .
C136 C 0.5389(3) -0.1145(5) 0.0472(2) 0.0607 1.0000 Uani . . . .
O137 O 0.83865(17) -0.1401(4) 0.29717(19) 0.0689 1.0000 Uani D U . .
C138 C 0.8706(6) -0.0736(11) 0.2579(7) 0.0868 0.5220 Uani D U 1 1
C139 C 0.9408(5) -0.1371(14) 0.2688(7) 0.0983 0.5220 Uani D U 1 1
C140 C 0.9292(9) -0.2574(15) 0.2246(9) 0.0936 0.5220 Uani D U 1 1
C338 C 0.8934(5) -0.0624(11) 0.2922(5) 0.0748 0.4780 Uani D U 1 2
C339 C 0.8930(7) -0.0816(11) 0.2221(5) 0.0871 0.4780 Uani D U 1 2
C340 C 0.9100(8) -0.2218(14) 0.2129(8) 0.0816 0.4780 Uani D U 1 2
O141 O 0.71678(16) -0.4780(3) 0.18969(14) 0.0494 1.0000 Uani . . . .
C142 C 0.7058(3) -0.4956(6) 0.1209(3) 0.0690 1.0000 Uani . . . .
C143 C 0.7663(3) -0.5655(7) 0.1167(3) 0.0806 1.0000 Uani . . . .
C144 C 0.7771(4) -0.6999(6) 0.1428(3) 0.0788 1.0000 Uani . . . .
O145 O 0.76214(15) -0.5019(3) 0.33747(15) 0.0535 1.0000 Uani . . . .
C146 C 0.8171(2) -0.5825(6) 0.3362(3) 0.0652 1.0000 Uani . . . .
C147 C 0.8684(3) -0.5057(8) 0.3176(3) 0.0791 1.0000 Uani . . . .
C148 C 0.9275(3) -0.5861(12) 0.3158(4) 0.1183 1.0000 Uani . . . .
O149 O 0.88250(16) -0.2778(4) 0.44519(19) 0.0690 1.0000 Uani D U . .
C150 C 0.9452(3) -0.2687(11) 0.5072(4) 0.0874 0.6996 Uani D U 2 1
C151 C 1.0073(4) -0.3159(9) 0.4927(6) 0.1035 0.6996 Uani D U 2 1
C152 C 1.0302(6) -0.2060(12) 0.4589(7) 0.1074 0.6996 Uani D U 2 1
C350 C 0.9445(6) -0.323(2) 0.5008(9) 0.0897 0.3004 Uani D U 2 2
C351 C 1.0091(8) -0.254(3) 0.5004(9) 0.0985 0.3004 Uani D U 2 2
C352 C 1.0080(12) -0.260(3) 0.4287(11) 0.0919 0.3004 Uani D U 2 2
O901 O 0.4494(2) 0.1523(4) 0.11100(19) 0.0859 1.0000 Uani . . . .
C902 C 0.3985(3) 0.1251(6) 0.0462(3) 0.0700 1.0000 Uani . . . .
O903 O 0.42071(17) 0.3494(3) 0.17192(17) 0.0578 1.0000 Uani . . . .
C904 C 0.3560(3) 0.4184(5) 0.1398(3) 0.0630 1.0000 Uani . . . .
O905 O 0.4979(2) -0.0144(4) 0.30093(19) 0.0537 0.8079 Uani . U 3 1
C906 C 0.5491(4) -0.0553(9) 0.3623(3) 0.0760 0.8079 Uani . U 3 1
O907 O 0.5446(10) -0.1729(17) 0.3033(10) 0.0663 0.1921 Uani . U 3 2
C908 C 0.6085(17) -0.230(4) 0.3404(16) 0.0871 0.1921 Uani . U 3 2
H21 H 0.2771 0.8125 0.2673 0.0582 1.0000 Uiso R . . .
H22 H 0.3556 0.8533 0.2787 0.0579 1.0000 Uiso R . . .
H41 H 0.4424 0.6709 0.2926 0.0532 1.0000 Uiso R . . .
H51 H 0.4758 0.4637 0.3201 0.0481 1.0000 Uiso R . . .
H81 H 0.2224 0.3841 0.3089 0.0567 1.0000 Uiso R . . .
H82 H 0.2841 0.3054 0.3620 0.0564 1.0000 Uiso R . . .
H111 H 0.3686 0.0907 0.2128 0.0545 1.0000 Uiso R . . .
H121 H 0.2658 0.0600 0.1199 0.0590 1.0000 Uiso R . . .
H141 H 0.1349 0.0708 0.0644 0.0674 1.0000 Uiso R . . .
H142 H 0.0971 0.1753 0.0939 0.0677 1.0000 Uiso R . . .
H161 H 0.1900 0.1365 -0.0102 0.0715 1.0000 Uiso R . . .
H171 H 0.2233 0.2860 -0.0688 0.0777 1.0000 Uiso R . . .
H181 H 0.2110 0.5026 -0.0506 0.0747 1.0000 Uiso R . . .
H201 H 0.1436 0.6665 -0.0160 0.0651 1.0000 Uiso R . . .
H202 H 0.1211 0.6350 0.0436 0.0643 1.0000 Uiso R . . .
H221 H 0.2688 0.7089 0.0051 0.0740 1.0000 Uiso R . . .
H231 H 0.3696 0.8073 0.0753 0.0660 1.0000 Uiso R . . .
H241 H 0.3903 0.8502 0.1861 0.0563 1.0000 Uiso R . . .
H321 H 0.4686 0.3375 0.4446 0.0703 1.0000 Uiso R . . .
H331 H 0.4994 0.2405 0.5488 0.0860 1.0000 Uiso R . . .
H341 H 0.4599 0.0327 0.5539 0.0778 1.0000 Uiso R . . .
H351 H 0.3934 -0.0715 0.4575 0.0763 1.0000 Uiso R . . .
H361 H 0.3606 0.0262 0.3531 0.0639 1.0000 Uiso R . . .
H382 H 0.2634 0.5651 0.4047 0.0786 1.0000 Uiso R . . .
H381 H 0.2769 0.7111 0.3945 0.0790 1.0000 Uiso R . . .
H391 H 0.1626 0.7607 0.3479 0.1162 1.0000 Uiso R . . .
H392 H 0.1829 0.6956 0.4215 0.1154 1.0000 Uiso R . . .
H402 H 0.0778 0.6034 0.3480 0.1932 1.0000 Uiso R . . .
H401 H 0.1137 0.5560 0.2976 0.1929 1.0000 Uiso R . . .
H403 H 0.1388 0.4991 0.3739 0.1933 1.0000 Uiso R . . .
H421 H 0.1261 0.0747 0.2551 0.0913 1.0000 Uiso R . . .
H422 H 0.1661 0.1821 0.3122 0.0904 1.0000 Uiso R . . .
H432 H 0.0189 0.1756 0.2248 0.1209 1.0000 Uiso R . . .
H431 H 0.0591 0.2948 0.2754 0.1211 1.0000 Uiso R . . .
H461 H 0.0224 0.3514 0.0467 0.1081 1.0000 Uiso R . . .
H462 H 0.0257 0.5005 0.0360 0.1078 1.0000 Uiso R . . .
H472 H 0.0407 0.3911 0.1648 0.1563 1.0000 Uiso R . . .
H471 H 0.0433 0.5402 0.1502 0.1565 1.0000 Uiso R . . .
H501 H 0.1306 0.7664 0.2094 0.0846 1.0000 Uiso R . . .
H502 H 0.1738 0.8681 0.1880 0.0839 1.0000 Uiso R . . .
H512 H 0.0518 0.7355 0.0975 0.1031 1.0000 Uiso R . . .
H511 H 0.0926 0.8494 0.0774 0.1029 1.0000 Uiso R . . .
H521 H -0.0113 0.9266 0.0907 0.1461 1.0000 Uiso R . . .
H523 H 0.0253 0.8812 0.1688 0.1460 1.0000 Uiso R . . .
H522 H 0.0587 0.9949 0.1430 0.1460 1.0000 Uiso R . . .
H1021 H 0.8782 -0.0484 0.4156 0.0754 1.0000 Uiso R . . .
H1022 H 0.8418 0.0640 0.4386 0.0761 1.0000 Uiso R . . .
H1041 H 0.7198 0.1305 0.3665 0.0672 1.0000 Uiso R . . .
H1051 H 0.6186 0.1034 0.2706 0.0645 1.0000 Uiso R . . .
H1081 H 0.6989 -0.1675 0.1371 0.0591 1.0000 Uiso R . . .
H1082 H 0.7547 -0.2481 0.1971 0.0602 1.0000 Uiso R . . .
H1111 H 0.4982 -0.2631 0.1917 0.0636 1.0000 Uiso R . . .
H1121 H 0.5212 -0.4722 0.2263 0.0654 1.0000 Uiso R . . .
H1141 H 0.5950 -0.6768 0.2247 0.0691 1.0000 Uiso R . . .
H1142 H 0.6732 -0.6480 0.2361 0.0679 1.0000 Uiso R . . .
H1161 H 0.5741 -0.7118 0.3246 0.0617 1.0000 Uiso R . . .
H1171 H 0.6089 -0.7155 0.4407 0.0786 1.0000 Uiso R . . .
H1181 H 0.7144 -0.6169 0.5104 0.0871 1.0000 Uiso R . . .
H1202 H 0.8395 -0.4808 0.4591 0.0730 1.0000 Uiso R . . .
H1201 H 0.8254 -0.5055 0.5242 0.0740 1.0000 Uiso R . . .
H1221 H 0.7099 -0.3536 0.5131 0.0739 1.0000 Uiso R . . .
H1231 H 0.6824 -0.1396 0.5094 0.0887 1.0000 Uiso R . . .
H1241 H 0.7431 0.0117 0.4755 0.0811 1.0000 Uiso R . . .
H1321 H 0.6268 0.1256 0.1300 0.0686 1.0000 Uiso R . . .
H1331 H 0.6062 0.1964 0.0214 0.0840 1.0000 Uiso R . . .
H1341 H 0.5433 0.0709 -0.0699 0.0877 1.0000 Uiso R . . .
H1351 H 0.5005 -0.1243 -0.0538 0.0856 1.0000 Uiso R . . .
H1361 H 0.5232 -0.1956 0.0538 0.0734 1.0000 Uiso R . . .
H1381 H 0.8385 -0.0754 0.2096 0.1027 0.5220 Uiso R . 1 1
H1382 H 0.8798 0.0155 0.2721 0.1030 0.5220 Uiso R . 1 1
H1392 H 0.9692 -0.0796 0.2552 0.1241 0.5220 Uiso R . 1 1
H1391 H 0.9669 -0.1599 0.3162 0.1240 0.5220 Uiso R . 1 1
H1401 H 0.9738 -0.2884 0.2260 0.1419 0.5220 Uiso R . 1 1
H1403 H 0.8977 -0.2414 0.1776 0.1420 0.5220 Uiso R . 1 1
H1402 H 0.9090 -0.3225 0.2432 0.1421 0.5220 Uiso R . 1 1
H3382 H 0.8847 0.0273 0.2986 0.0961 0.4780 Uiso R . 1 2
H3381 H 0.9396 -0.0858 0.3261 0.0962 0.4780 Uiso R . 1 2
H3392 H 0.8445 -0.0665 0.1888 0.1185 0.4780 Uiso R . 1 2
H3391 H 0.9248 -0.0232 0.2134 0.1191 0.4780 Uiso R . 1 2
H3401 H 0.9083 -0.2336 0.1677 0.1390 0.4780 Uiso R . 1 2
H3403 H 0.8784 -0.2821 0.2198 0.1390 0.4780 Uiso R . 1 2
H3402 H 0.9579 -0.2357 0.2465 0.1389 0.4780 Uiso R . 1 2
H1422 H 0.6642 -0.5463 0.0988 0.0894 1.0000 Uiso R . . .
H1421 H 0.7006 -0.4141 0.0980 0.0890 1.0000 Uiso R . . .
H1431 H 0.7588 -0.5706 0.0696 0.1038 1.0000 Uiso R . . .
H1432 H 0.8085 -0.5160 0.1427 0.1039 1.0000 Uiso R . . .
H1441 H 0.8196 -0.7293 0.1406 0.1297 1.0000 Uiso R . . .
H1442 H 0.7395 -0.7552 0.1151 0.1300 1.0000 Uiso R . . .
H1443 H 0.7828 -0.7038 0.1883 0.1299 1.0000 Uiso R . . .
H1461 H 0.7972 -0.6502 0.3019 0.0893 1.0000 Uiso R . . .
H1462 H 0.8432 -0.6247 0.3807 0.0894 1.0000 Uiso R . . .
H1471 H 0.8437 -0.4715 0.2708 0.1052 1.0000 Uiso R . . .
H1472 H 0.8878 -0.4325 0.3500 0.1052 1.0000 Uiso R . . .
H1481 H 0.9553 -0.5374 0.2974 0.1888 1.0000 Uiso R . . .
H1482 H 0.9105 -0.6626 0.2895 0.1890 1.0000 Uiso R . . .
H1483 H 0.9564 -0.6116 0.3626 0.1889 1.0000 Uiso R . . .
H1501 H 0.9530 -0.1788 0.5234 0.1248 0.6996 Uiso R . 2 1
H1502 H 0.9405 -0.3238 0.5443 0.1253 0.6996 Uiso R . 2 1
H1511 H 0.9936 -0.3905 0.4610 0.1379 0.6996 Uiso R . 2 1
H1512 H 1.0460 -0.3387 0.5352 0.1381 0.6996 Uiso R . 2 1
H1522 H 1.0699 -0.2369 0.4509 0.1649 0.6996 Uiso R . 2 1
H1521 H 0.9915 -0.1847 0.4163 0.1647 0.6996 Uiso R . 2 1
H1523 H 1.0439 -0.1325 0.4889 0.1649 0.6996 Uiso R . 2 1
H3502 H 0.9485 -0.4165 0.5072 0.1201 0.3004 Uiso R . 2 2
H3501 H 0.9397 -0.2859 0.5408 0.1202 0.3004 Uiso R . 2 2
H3512 H 1.0506 -0.3013 0.5296 0.1251 0.3004 Uiso R . 2 2
H3511 H 1.0162 -0.1638 0.5130 0.1251 0.3004 Uiso R . 2 2
H3522 H 1.0235 -0.1839 0.4137 0.1369 0.3004 Uiso R . 2 2
H3521 H 1.0354 -0.3331 0.4253 0.1370 0.3004 Uiso R . 2 2
H3523 H 0.9586 -0.2739 0.4008 0.1369 0.3004 Uiso R . 2 2
H1301 H 0.4892 -0.0480 0.1502 0.0867 1.0000 Uiso R . . .
H301 H 0.4806 0.1817 0.3274 0.0722 1.0000 Uiso R . . .
H9041 H 0.3539 0.4864 0.1682 0.0758 1.0000 Uiso R . . .
H9042 H 0.3539 0.4523 0.0981 0.0758 1.0000 Uiso R . . .
H9043 H 0.3175 0.3621 0.1315 0.0758 1.0000 Uiso R . . .
H9021 H 0.4130 0.0528 0.0284 0.0849 1.0000 Uiso R . . .
H9022 H 0.3943 0.1971 0.0179 0.0849 1.0000 Uiso R . . .
H9023 H 0.3542 0.1080 0.0480 0.0849 1.0000 Uiso R . . .
H9061 H 0.5445 -0.1447 0.3673 0.0931 0.8079 Uiso R . 3 1
H9062 H 0.5946 -0.0373 0.3637 0.0931 0.8079 Uiso R . 3 1
H9063 H 0.5428 -0.0112 0.3981 0.0931 0.8079 Uiso R . 3 1
H9081 H 0.6052 -0.2860 0.3735 0.1081 0.1921 Uiso R . 3 2
H9082 H 0.6219 -0.2764 0.3096 0.1081 0.1921 Uiso R . 3 2
H9083 H 0.6429 -0.1658 0.3620 0.1081 0.1921 Uiso R . 3 2
H9011 H 0.4309 0.1406 0.1398 0.1039 1.0000 Uiso R . . .
H9031 H 0.4252 0.3275 0.2118 0.0700 1.0000 Uiso R . . .
H9051 H 0.4911 -0.0738 0.2713 0.0645 0.8079 Uiso R . 3 1
H9071 H 0.5498 -0.1218 0.2743 0.0792 0.1921 Uiso R . 3 2
H441 H 0.0117 0.1511 0.3328 0.1698 1.0000 Uiso R . . .
H442 H 0.0929 0.1577 0.3703 0.1698 1.0000 Uiso R . . .
H443 H 0.0580 0.0418 0.3241 0.1698 1.0000 Uiso R . . .
H481 H -0.0689 0.4825 0.1410 0.2144 1.0000 Uiso R . . .
H482 H -0.0724 0.5330 0.0720 0.2144 1.0000 Uiso R . . .
H483 H -0.0752 0.3870 0.0837 0.2144 1.0000 Uiso R . . .

loop_
_atom_site_aniso_label
_atom_site_aniso_U_11
_atom_site_aniso_U_22
_atom_site_aniso_U_33
_atom_site_aniso_U_23
_atom_site_aniso_U_13
_atom_site_aniso_U_12
C1 0.053(2) 0.0243(18) 0.0472(19) 0.0056(14) 0.0173(16) 0.0079(15)
C2 0.054(2) 0.0285(19) 0.051(2) -0.0005(15) 0.0172(17) 0.0041(15)
C3 0.054(2) 0.0268(18) 0.0324(15) -0.0044(13) 0.0120(14) -0.0010(15)
C4 0.0488(19) 0.0256(18) 0.0442(18) -0.0028(14) 0.0126(15) -0.0061(14)
C5 0.0417(17) 0.0326(19) 0.0359(16) 0.0005(14) 0.0068(13) 0.0017(14)
C6 0.0495(19) 0.0313(19) 0.0322(15) 0.0021(13) 0.0122(14) 0.0006(15)
C7 0.053(2) 0.0313(19) 0.0314(15) -0.0002(13) 0.0133(14) -0.0006(15)
C8 0.049(2) 0.039(2) 0.0446(19) 0.0042(16) 0.0180(16) -0.0033(16)
C9 0.0475(19) 0.035(2) 0.0307(15) 0.0038(13) 0.0127(14) -0.0078(15)
C10 0.0491(19) 0.0254(18) 0.0366(16) 0.0022(13) 0.0089(14) -0.0026(14)
C11 0.061(2) 0.0210(17) 0.0432(18) 0.0041(14) 0.0145(16) 0.0077(15)
C12 0.063(2) 0.0283(19) 0.0432(19) -0.0037(14) 0.0144(17) -0.0019(16)
C13 0.055(2) 0.0244(18) 0.0402(18) 0.0006(13) 0.0104(15) -0.0077(15)
C14 0.064(2) 0.038(2) 0.0435(19) -0.0036(16) 0.0117(18) -0.0113(18)
C15 0.052(2) 0.046(2) 0.0333(16) 0.0018(15) 0.0110(15) -0.0020(17)
C16 0.073(3) 0.046(3) 0.050(2) -0.0093(18) 0.018(2) -0.005(2)
C17 0.093(4) 0.061(3) 0.054(2) -0.002(2) 0.042(3) -0.005(3)
C18 0.083(3) 0.053(3) 0.046(2) 0.0021(19) 0.028(2) -0.008(2)
C19 0.057(2) 0.044(2) 0.0323(17) 0.0034(15) 0.0062(16) 0.0020(18)
C20 0.066(3) 0.045(2) 0.0365(18) 0.0082(16) 0.0100(17) 0.010(2)
C21 0.059(2) 0.036(2) 0.0404(18) 0.0036(15) 0.0164(16) 0.0064(17)
C22 0.077(3) 0.051(3) 0.047(2) 0.0052(18) 0.029(2) 0.007(2)
C23 0.070(3) 0.042(2) 0.059(2) 0.0029(18) 0.036(2) -0.0012(19)
C24 0.056(2) 0.0267(19) 0.058(2) -0.0028(15) 0.0233(18) 0.0048(15)
C25 0.0511(19) 0.036(2) 0.0348(16) -0.0048(14) 0.0158(15) 0.0017(16)
C26 0.0490(19) 0.040(2) 0.0390(17) 0.0035(15) 0.0140(15) -0.0086(16)
C27 0.050(2) 0.048(2) 0.0272(15) -0.0003(14) 0.0046(14) -0.0017(17)
C28 0.060(2) 0.0258(18) 0.0457(19) 0.0053(14) 0.0214(17) 0.0061(15)
C29 0.051(2) 0.0306(19) 0.0418(18) 0.0042(14) 0.0135(16) 0.0023(15)
O30 0.0476(14) 0.0349(15) 0.0530(15) 0.0053(11) 0.0157(12) 0.0056(11)
C31 0.051(2) 0.037(2) 0.0449(19) 0.0084(16) 0.0145(16) 0.0092(16)
C32 0.060(2) 0.045(3) 0.049(2) 0.0083(18) 0.0019(19) -0.0028(19)
C33 0.081(3) 0.066(3) 0.041(2) -0.001(2) 0.000(2) 0.002(3)
C34 0.075(3) 0.059(3) 0.047(2) 0.016(2) 0.018(2) 0.010(2)
C35 0.071(3) 0.057(3) 0.056(2) 0.014(2) 0.028(2) 0.003(2)
C36 0.062(2) 0.034(2) 0.049(2) 0.0059(16) 0.0161(18) 0.0008(18)
O37 0.0517(15) 0.0482(17) 0.0426(13) -0.0007(11) 0.0214(11) 0.0068(12)
C38 0.072(3) 0.079(4) 0.047(2) -0.018(2) 0.030(2) -0.005(3)
C39 0.084(4) 0.103(5) 0.082(4) -0.024(4) 0.043(3) 0.013(4)
C40 0.075(4) 0.162(9) 0.118(6) -0.028(6) 0.047(4) -0.014(5)
O41 0.0479(14) 0.063(2) 0.0448(14) 0.0048(13) 0.0183(12) -0.0037(13)
C42 0.079(3) 0.071(4) 0.053(2) 0.006(2) 0.026(2) -0.020(3)
C43 0.088(4) 0.131(7) 0.073(3) -0.016(4) 0.043(3) -0.036(4)
C44 0.125(7) 0.201(13) 0.134(8) 0.027(8) 0.079(6) -0.017(8)
O45 0.0659(18) 0.0545(19) 0.0500(15) -0.0062(13) 0.0274(14) -0.0087(15)
C46 0.076(3) 0.067(4) 0.094(4) 0.007(3) 0.039(3) 0.006(3)
C47 0.109(5) 0.124(7) 0.122(6) 0.049(5) 0.074(5) 0.044(5)
C48 0.130(8) 0.249(18) 0.206(12) 0.050(12) 0.115(9) 0.050(10)
O49 0.0608(17) 0.0453(18) 0.0528(15) 0.0002(13) 0.0261(13) -0.0019(13)
C50 0.068(3) 0.059(3) 0.073(3) 0.004(2) 0.035(2) 0.010(2)
C51 0.076(3) 0.072(4) 0.081(4) 0.002(3) 0.031(3) 0.003(3)
C52 0.079(4) 0.094(5) 0.097(4) 0.000(4) 0.042(3) 0.009(3)
C101 0.052(2) 0.054(3) 0.045(2) -0.0004(18) 0.0041(17) -0.0083(19)
C102 0.054(2) 0.046(3) 0.066(3) -0.015(2) 0.015(2) -0.0131(19)
C103 0.060(2) 0.039(2) 0.057(2) -0.0052(18) 0.0224(19) -0.0105(18)
C104 0.070(3) 0.035(2) 0.056(2) 0.0012(18) 0.026(2) 0.0011(19)
C105 0.071(3) 0.035(2) 0.051(2) 0.0069(16) 0.030(2) 0.0116(18)
C106 0.052(2) 0.039(2) 0.049(2) 0.0087(16) 0.0239(17) 0.0066(16)
C107 0.055(2) 0.0282(19) 0.051(2) 0.0016(15) 0.0256(17) -0.0058(15)
C108 0.050(2) 0.043(2) 0.046(2) 0.0006(16) 0.0221(16) 0.0060(16)
C109 0.0478(19) 0.036(2) 0.0406(17) 0.0015(14) 0.0168(15) -0.0010(15)
C110 0.0464(19) 0.038(2) 0.0449(19) 0.0052(15) 0.0174(16) 0.0061(16)
C111 0.0392(18) 0.057(3) 0.052(2) 0.0120(19) 0.0151(16) 0.0082(17)
C112 0.0447(19) 0.047(2) 0.055(2) 0.0067(18) 0.0169(17) -0.0011(17)
C113 0.052(2) 0.040(2) 0.049(2) 0.0033(17) 0.0165(17) -0.0026(17)
C114 0.060(2) 0.035(2) 0.057(2) 0.0034(17) 0.0191(19) 0.0004(18)
C115 0.053(2) 0.0283(19) 0.054(2) 0.0061(15) 0.0205(17) 0.0101(16)
C116 0.055(2) 0.033(2) 0.072(3) -0.0038(18) 0.031(2) 0.0035(17)
C117 0.070(3) 0.057(3) 0.068(3) -0.010(2) 0.040(2) -0.009(2)
C118 0.082(3) 0.069(4) 0.062(3) 0.003(2) 0.043(3) 0.007(3)
C119 0.059(2) 0.041(2) 0.050(2) 0.0071(17) 0.0195(18) 0.0020(18)
C120 0.060(2) 0.052(3) 0.051(2) 0.0073(19) 0.0098(19) 0.001(2)
C121 0.051(2) 0.053(3) 0.0421(19) 0.0036(18) 0.0031(16) -0.0033(19)
C122 0.068(3) 0.060(3) 0.046(2) 0.0019(19) 0.0209(19) -0.003(2)
C123 0.083(3) 0.068(4) 0.058(3) 0.000(2) 0.035(2) 0.006(3)
C124 0.069(3) 0.063(3) 0.053(2) -0.006(2) 0.021(2) -0.004(2)
C125 0.0444(19) 0.041(2) 0.058(2) 0.0052(17) 0.0249(17) -0.0053(16)
C126 0.0442(18) 0.038(2) 0.0397(17) -0.0002(15) 0.0131(15) 0.0049(15)
C127 0.050(2) 0.040(2) 0.054(2) 0.0107(17) 0.0229(17) 0.0076(16)
C128 0.0428(19) 0.067(3) 0.044(2) -0.0034(19) 0.0055(16) -0.0024(19)
C129 0.059(2) 0.034(2) 0.0439(19) 0.0109(15) 0.0236(17) 0.0102(16)
O130 0.0536(16) 0.065(2) 0.0507(15) 0.0158(14) 0.0260(13) 0.0206(14)
C131 0.057(2) 0.036(2) 0.046(2) 0.0078(15) 0.0240(17) 0.0100(16)
C132 0.072(3) 0.045(3) 0.058(2) 0.015(2) 0.029(2) -0.001(2)
C133 0.086(3) 0.070(4) 0.060(3) 0.032(3) 0.033(3) 0.007(3)
C134 0.097(4) 0.072(4) 0.050(2) 0.020(2) 0.037(3) 0.016(3)
C135 0.096(4) 0.061(3) 0.050(2) 0.002(2) 0.027(2) 0.018(3)
C136 0.090(3) 0.036(2) 0.055(2) 0.0092(18) 0.028(2) 0.016(2)
O137 0.0496(16) 0.083(3) 0.079(2) -0.0122(18) 0.0307(15) -0.0033(16)
C138 0.067(6) 0.106(7) 0.106(7) -0.012(7) 0.055(5) -0.009(5)
C139 0.060(5) 0.131(8) 0.112(7) -0.028(7) 0.042(5) -0.016(6)
C140 0.085(7) 0.096(8) 0.104(7) 0.005(7) 0.042(6) 0.021(6)
C338 0.054(5) 0.094(7) 0.071(6) -0.024(5) 0.019(5) -0.007(5)
C339 0.094(7) 0.084(7) 0.082(6) -0.004(6) 0.033(6) -0.026(6)
C340 0.063(6) 0.101(8) 0.094(7) -0.007(7) 0.044(5) 0.005(6)
O141 0.0582(16) 0.0406(16) 0.0492(15) 0.0024(12) 0.0211(13) 0.0081(12)
C142 0.090(4) 0.061(3) 0.069(3) 0.007(2) 0.045(3) 0.018(3)
C143 0.083(4) 0.091(5) 0.080(4) -0.012(3) 0.045(3) 0.003(3)
C144 0.098(4) 0.068(4) 0.078(3) -0.009(3) 0.043(3) 0.015(3)
O145 0.0510(15) 0.0545(19) 0.0534(15) 0.0110(14) 0.0190(13) 0.0002(13)
C146 0.050(2) 0.086(4) 0.058(3) 0.011(2) 0.020(2) 0.004(2)
C147 0.051(3) 0.114(5) 0.073(3) 0.012(3) 0.024(2) -0.003(3)
C148 0.058(3) 0.198(11) 0.097(5) 0.023(6) 0.029(3) 0.023(5)
O149 0.0502(16) 0.065(2) 0.085(2) 0.0000(18) 0.0205(15) 0.0012(15)
C150 0.046(4) 0.090(6) 0.102(6) -0.003(5) 0.004(4) 0.002(4)
C151 0.051(4) 0.078(6) 0.151(7) -0.019(6) 0.008(4) 0.010(4)
C152 0.085(5) 0.108(7) 0.129(7) -0.013(6) 0.043(5) -0.022(5)
C350 0.061(8) 0.082(9) 0.105(9) 0.004(8) 0.012(7) 0.007(8)
C351 0.077(8) 0.079(9) 0.110(9) -0.002(9) 0.006(8) -0.005(8)
C352 0.075(8) 0.098(9) 0.096(8) -0.018(8) 0.027(7) -0.001(8)
O901 0.111(3) 0.077(3) 0.060(2) 0.0049(19) 0.025(2) 0.048(2)
C902 0.091(4) 0.054(3) 0.067(3) 0.009(2) 0.034(3) 0.016(3)
O903 0.0624(17) 0.0478(19) 0.0625(18) -0.0006(14) 0.0242(15) -0.0037(14)
C904 0.083(3) 0.041(3) 0.066(3) 0.000(2) 0.031(2) 0.001(2)
O905 0.058(2) 0.048(2) 0.0541(19) 0.0063(16) 0.0221(16) 0.0072(17)
C906 0.069(4) 0.092(5) 0.063(4) 0.031(3) 0.022(3) 0.005(4)
O907 0.076(7) 0.038(7) 0.075(7) 0.010(6) 0.019(6) 0.002(6)
C908 0.080(9) 0.082(10) 0.069(9) 0.034(9) -0.002(8) -0.005(9)

loop_
_atom_type_symbol
_atom_type_scat_dispersion_real
_atom_type_scat_dispersion_imag
_atom_type_scat_Cromer_Mann_a1
_atom_type_scat_Cromer_Mann_b1
_atom_type_scat_Cromer_Mann_a2
_atom_type_scat_Cromer_Mann_b2
_atom_type_scat_Cromer_Mann_a3
_atom_type_scat_Cromer_Mann_b3
_atom_type_scat_Cromer_Mann_a4
_atom_type_scat_Cromer_Mann_b4
_atom_type_scat_Cromer_Mann_c
_atom_type_scat_source
C 0.0181 0.0091 2.3100 20.8439 1.0200 10.2075 1.5886 0.5687 0.8650 51.6512 0.2156 'International Tables Vol C 4.2.6.8 and 6.1.1.4'
H 0.0000 0.0000 0.4930 10.5109 0.3229 26.1257 0.1402 3.1424 0.0408 57.7998 0.0030 'International Tables Vol C 4.2.6.8 and 6.1.1.4'
O 0.0492 0.0322 3.0485 13.2771 2.2868 5.7011 1.5463 0.3239 0.8670 32.9089 0.2508 'International Tables Vol C 4.2.6.8 and 6.1.1.4'

loop_
_geom_angle_atom_site_label_1
_geom_angle_atom_site_label_2
_geom_angle_atom_site_label_3
_geom_angle
_geom_angle_publ_flag
C2 C1 C24 118.9(4) yes
C2 C1 C28 122.8(4) yes
C24 C1 C28 118.0(4) yes
C1 C2 C3 108.5(3) yes
C1 C2 H21 109.2 no
C3 C2 H21 109.7 no
C1 C2 H22 109.9 no
C3 C2 H22 109.6 no
H21 C2 H22 109.9 no
C2 C3 C4 120.9(4) yes
C2 C3 C25 122.0(4) yes
C4 C3 C25 116.5(3) yes
C3 C4 C5 122.4(4) yes
C3 C4 H41 119.0 no
C5 C4 H41 118.6 no
C4 C5 C6 119.9(4) yes
C4 C5 H51 119.3 no
C6 C5 H51 120.7 no
C5 C6 C7 118.8(4) yes
C5 C6 C29 122.6(4) yes
C7 C6 C29 118.2(3) yes
C6 C7 C8 117.3(3) yes
C6 C7 C25 120.1(4) yes
C8 C7 C25 121.9(4) yes
C7 C8 C9 106.3(3) yes
C7 C8 H81 110.2 no
C9 C8 H81 113.6 no
C7 C8 H82 107.6 no
C9 C8 H82 110.7 no
H81 C8 H82 108.2 no
C8 C9 C10 117.8(3) yes
C8 C9 C26 122.7(4) yes
C10 C9 C26 118.9(3) yes
C9 C10 C11 119.6(3) yes
C9 C10 C29 117.1(3) yes
C11 C10 C29 122.9(4) yes
C10 C11 C12 119.6(4) yes
C10 C11 H111 120.0 no
C12 C11 H111 120.4 no
C11 C12 C13 121.8(4) yes
C11 C12 H121 119.9 no
C13 C12 H121 118.3 no
C12 C13 C14 118.9(4) yes
C12 C13 C26 117.8(3) yes
C14 C13 C26 122.7(4) yes
C13 C14 C15 107.3(3) yes
C13 C14 H141 108.8 no
C15 C14 H141 108.9 no
C13 C14 H142 108.9 no
C15 C14 H142 112.4 no
H141 C14 H142 110.4 no
C14 C15 C16 120.7(4) yes
C14 C15 C27 121.2(4) yes
C16 C15 C27 117.8(4) yes
C15 C16 C17 121.6(5) yes
C15 C16 H161 119.5 no
C17 C16 H161 118.9 no
C16 C17 C18 119.6(5) yes
C16 C17 H171 119.8 no
C18 C17 H171 120.5 no
C17 C18 C19 120.8(4) yes
C17 C18 H181 119.9 no
C19 C18 H181 119.3 no
C18 C19 C20 119.8(4) yes
C18 C19 C27 118.4(4) yes
C20 C19 C27 121.8(4) yes
C19 C20 C21 114.6(4) yes
C19 C20 H201 109.1 no
C21 C20 H201 105.5 no
C19 C20 H202 109.0 no
C21 C20 H202 109.5 no
H201 C20 H202 108.9 no
C20 C21 C22 120.4(4) yes
C20 C21 C28 122.2(4) yes
C22 C21 C28 117.3(4) yes
C21 C22 C23 121.0(4) yes
C21 C22 H221 120.0 no
C23 C22 H221 119.0 no
C22 C23 C24 120.7(4) yes
C22 C23 H231 119.1 no
C24 C23 H231 120.2 no
C1 C24 C23 120.6(4) yes
C1 C24 H241 119.6 no
C23 C24 H241 119.8 no
C7 C25 C3 121.2(4) yes
C7 C25 O37 118.9(4) yes
C3 C25 O37 119.8(3) yes
C13 C26 C9 120.9(4) yes
C13 C26 O41 119.7(3) yes
C9 C26 O41 119.4(4) yes
C15 C27 C19 121.8(4) yes
C15 C27 O45 118.3(4) yes
C19 C27 O45 119.9(4) yes
C21 C28 C1 122.1(4) yes
C21 C28 O49 118.1(4) yes
C1 C28 O49 119.6(3) yes
C10 C29 C6 105.4(3) yes
C10 C29 O30 110.6(3) yes
C6 C29 O30 107.9(3) yes
C10 C29 C31 111.9(3) yes
C6 C29 C31 113.1(3) yes
O30 C29 C31 108.0(3) yes
C29 O30 H301 109.1 no
C29 C31 C32 120.9(4) yes
C29 C31 C36 122.2(4) yes
C32 C31 C36 116.7(4) yes
C31 C32 C33 122.1(5) yes
C31 C32 H321 118.8 no
C33 C32 H321 119.1 no
C32 C33 C34 118.7(5) yes
C32 C33 H331 121.3 no
C34 C33 H331 120.0 no
C33 C34 C35 120.0(4) yes
C33 C34 H341 120.3 no
C35 C34 H341 119.6 no
C34 C35 C36 120.8(5) yes
C34 C35 H351 118.9 no
C36 C35 H351 120.3 no
C31 C36 C35 121.7(4) yes
C31 C36 H361 119.0 no
C35 C36 H361 119.4 no
C25 O37 C38 111.6(3) yes
O37 C38 C39 109.4(4) yes
O37 C38 H382 112.0 no
C39 C38 H382 112.1 no
O37 C38 H381 108.5 no
C39 C38 H381 105.8 no
H382 C38 H381 108.8 no
C38 C39 C40 111.0(6) yes
C38 C39 H391 108.4 no
C40 C39 H391 113.6 no
C38 C39 H392 106.2 no
C40 C39 H392 108.3 no
H391 C39 H392 109.2 no
C39 C40 H402 107.4 no
C39 C40 H401 109.3 no
H402 C40 H401 110.9 no
C39 C40 H403 107.2 no
H402 C40 H403 110.0 no
H401 C40 H403 111.8 no
C26 O41 C42 110.4(4) yes
O41 C42 C43 109.2(5) yes
O41 C42 H421 108.6 no
C43 C42 H421 107.5 no
O41 C42 H422 112.0 no
C43 C42 H422 109.4 no
H421 C42 H422 110.0 no
C42 C43 C44 107.8(7) yes
C42 C43 H432 110.9 no
C44 C43 H432 111.0 no
C42 C43 H431 108.2 no
C44 C43 H431 110.3 no
H432 C43 H431 108.6 no
C43 C44 H441 110.0 no
C43 C44 H442 109.3 no
H441 C44 H442 109.5 no
C43 C44 H443 109.1 no
H441 C44 H443 109.5 no
H442 C44 H443 109.5 no
C27 O45 C46 115.2(4) yes
O45 C46 C47 107.5(6) yes
O45 C46 H461 110.7 no
C47 C46 H461 111.5 no
O45 C46 H462 110.8 no
C47 C46 H462 110.1 no
H461 C46 H462 106.4 no
C46 C47 C48 109.2(8) yes
C46 C47 H472 111.8 no
C48 C47 H472 110.3 no
C46 C47 H471 108.4 no
C48 C47 H471 108.7 no
H472 C47 H471 108.3 no
C47 C48 H481 109.9 no
C47 C48 H482 109.9 no
H481 C48 H482 109.5 no
C47 C48 H483 108.6 no
H481 C48 H483 109.5 no
H482 C48 H483 109.5 no
C28 O49 C50 116.4(4) yes
O49 C50 C51 114.2(5) yes
O49 C50 H501 108.6 no
C51 C50 H501 104.8 no
O49 C50 H502 110.7 no
C51 C50 H502 110.4 no
H501 C50 H502 107.7 no
C50 C51 C52 111.6(5) yes
C50 C51 H512 109.2 no
C52 C51 H512 110.3 no
C50 C51 H511 105.9 no
C52 C51 H511 111.5 no
H512 C51 H511 108.3 no
C51 C52 H521 109.2 no
C51 C52 H523 106.7 no
H521 C52 H523 112.5 no
C51 C52 H522 108.5 no
H521 C52 H522 110.7 no
H523 C52 H522 109.1 no
C102 C101 C124 121.4(5) yes
C102 C101 C128 120.8(4) yes
C124 C101 C128 117.4(5) yes
C101 C102 C103 107.1(3) yes
C101 C102 H1021 110.8 no
C103 C102 H1021 111.5 no
C101 C102 H1022 109.4 no
C103 C102 H1022 107.7 no
H1021 C102 H1022 110.3 no
C102 C103 C104 120.7(4) yes
C102 C103 C125 121.0(4) yes
C104 C103 C125 116.9(4) yes
C103 C104 C105 122.1(4) yes
C103 C104 H1041 118.3 no
C105 C104 H1041 119.6 no
C104 C105 C106 120.2(4) yes
C104 C105 H1051 120.6 no
C106 C105 H1051 119.2 no
C105 C106 C107 119.6(4) yes
C105 C106 C129 123.0(4) yes
C107 C106 C129 116.9(4) yes
C106 C107 C108 117.9(4) yes
C106 C107 C125 118.9(4) yes
C108 C107 C125 122.0(4) yes
C107 C108 C109 105.1(3) yes
C107 C108 H1081 111.9 no
C109 C108 H1081 110.2 no
C107 C108 H1082 109.8 no
C109 C108 H1082 112.3 no
H1081 C108 H1082 107.6 no
C108 C109 C110 118.2(4) yes
C108 C109 C126 121.8(4) yes
C110 C109 C126 119.0(4) yes
C109 C110 C111 119.2(4) yes
C109 C110 C129 116.1(4) yes
C111 C110 C129 124.4(4) yes
C110 C111 C112 120.7(4) yes
C110 C111 H1111 119.5 no
C112 C111 H1111 119.8 no
C111 C112 C113 121.2(4) yes
C111 C112 H1121 118.9 no
C113 C112 H1121 119.8 no
C112 C113 C114 120.6(4) yes
C112 C113 C126 117.6(4) yes
C114 C113 C126 121.6(4) yes
C113 C114 C115 112.2(4) yes
C113 C114 H1141 110.3 no
C115 C114 H1141 110.7 no
C113 C114 H1142 107.2 no
C115 C114 H1142 107.7 no
H1141 C114 H1142 108.6 no
C114 C115 C116 121.9(4) yes
C114 C115 C127 121.0(4) yes
C116 C115 C127 117.1(4) yes
C115 C116 C117 121.7(4) yes
C115 C116 H1161 118.1 no
C117 C116 H1161 120.2 no
C116 C117 C118 120.7(5) yes
C116 C117 H1171 118.1 no
C118 C117 H1171 121.3 no
C117 C118 C119 120.4(5) yes
C117 C118 H1181 120.4 no
C119 C118 H1181 119.3 no
C118 C119 C120 121.7(4) yes
C118 C119 C127 119.0(4) yes
C120 C119 C127 119.2(4) yes
C119 C120 C121 112.6(4) yes
C119 C120 H1202 109.3 no
C121 C120 H1202 105.3 no
C119 C120 H1201 112.1 no
C121 C120 H1201 107.5 no
H1202 C120 H1201 109.8 no
C120 C121 C122 120.7(5) yes
C120 C121 C128 120.8(5) yes
C122 C121 C128 118.4(5) yes
C121 C122 C123 120.8(5) yes
C121 C122 H1221 120.3 no
C123 C122 H1221 118.9 no
C122 C123 C124 120.7(5) yes
C122 C123 H1231 119.8 no
C124 C123 H1231 119.5 no
C101 C124 C123 121.4(5) yes
C101 C124 H1241 118.4 no
C123 C124 H1241 120.2 no
C103 C125 C107 121.2(4) yes
C103 C125 O137 119.2(4) yes
C107 C125 O137 119.5(4) yes
C113 C126 C109 121.4(4) yes
C113 C126 O141 119.1(4) yes
C109 C126 O141 119.3(4) yes
C115 C127 C119 121.0(4) yes
C115 C127 O145 119.4(4) yes
C119 C127 O145 119.6(4) yes
C101 C128 C121 121.1(4) yes
C101 C128 O149 118.4(4) yes
C121 C128 O149 120.5(5) yes
C106 C129 C110 104.1(3) yes
C106 C129 O130 110.9(3) yes
C110 C129 O130 108.4(3) yes
C106 C129 C131 113.0(3) yes
C110 C129 C131 112.7(3) yes
O130 C129 C131 107.7(3) yes
C129 O130 H1301 108.7 no
C129 C131 C132 119.4(4) yes
C129 C131 C136 121.6(4) yes
C132 C131 C136 118.9(4) yes
C131 C132 C133 120.0(5) yes
C131 C132 H1321 119.4 no
C133 C132 H1321 120.5 no
C132 C133 C134 120.3(5) yes
C132 C133 H1331 120.1 no
C134 C133 H1331 119.5 no
C133 C134 C135 119.7(4) yes
C133 C134 H1341 120.7 no
C135 C134 H1341 119.6 no
C134 C135 C136 119.6(5) yes
C134 C135 H1351 120.3 no
C136 C135 H1351 120.1 no
C135 C136 C131 121.5(5) yes
C135 C136 H1361 119.6 no
C131 C136 H1361 118.8 no
C125 O137 C138 109.4(5) yes
C125 O137 C338 116.4(7) yes
O137 C138 C139 109.3(6) yes
O137 C138 H1381 109.6 no
C139 C138 H1381 110.6 no
O137 C138 H1382 110.8 no
C139 C138 H1382 108.1 no
H1381 C138 H1382 108.3 no
C138 C139 C140 110.9(7) yes
C138 C139 H1392 109.9 no
C140 C139 H1392 106.5 no
C138 C139 H1391 111.3 no
C140 C139 H1391 109.4 no
H1392 C139 H1391 108.6 no
C139 C140 H1401 110.2 no
C139 C140 H1403 112.2 no
H1401 C140 H1403 108.9 no
C139 C140 H1402 107.8 no
H1401 C140 H1402 108.5 no
H1403 C140 H1402 109.2 no
O137 C338 C339 108.0(6) yes
O137 C338 H3382 109.7 no
C339 C338 H3382 109.8 no
O137 C338 H3381 111.9 no
C339 C338 H3381 108.9 no
H3382 C338 H3381 108.5 no
C338 C339 C340 110.0(8) yes
C338 C339 H3392 107.5 no
C340 C339 H3392 106.1 no
C338 C339 H3391 112.0 no
C340 C339 H3391 111.5 no
H3392 C339 H3391 109.4 no
C339 C340 H3401 109.3 no
C339 C340 H3403 113.5 no
H3401 C340 H3403 108.7 no
C339 C340 H3402 105.2 no
H3401 C340 H3402 110.1 no
H3403 C340 H3402 109.9 no
C126 O141 C142 111.2(3) yes
O141 C142 C143 109.9(5) yes
O141 C142 H1422 109.1 no
C143 C142 H1422 108.1 no
O141 C142 H1421 111.0 no
C143 C142 H1421 109.0 no
H1422 C142 H1421 109.7 no
C142 C143 C144 116.2(5) yes
C142 C143 H1431 107.9 no
C144 C143 H1431 106.3 no
C142 C143 H1432 106.7 no
C144 C143 H1432 108.4 no
H1431 C143 H1432 111.3 no
C143 C144 H1441 106.6 no
C143 C144 H1442 111.6 no
H1441 C144 H1442 108.0 no
C143 C144 H1443 111.8 no
H1441 C144 H1443 107.8 no
H1442 C144 H1443 110.8 no
C127 O145 C146 113.4(4) yes
O145 C146 C147 110.1(5) yes
O145 C146 H1461 110.0 no
C147 C146 H1461 108.1 no
O145 C146 H1462 111.9 no
C147 C146 H1462 108.8 no
H1461 C146 H1462 107.9 no
C146 C147 C148 112.2(7) yes
C146 C147 H1471 109.1 no
C148 C147 H1471 105.7 no
C146 C147 H1472 110.4 no
C148 C147 H1472 109.9 no
H1471 C147 H1472 109.4 no
C147 C148 H1481 110.0 no
C147 C148 H1482 111.7 no
H1481 C148 H1482 109.6 no
C147 C148 H1483 107.2 no
H1481 C148 H1483 110.3 no
H1482 C148 H1483 108.0 no
C128 O149 C150 108.2(4) yes
C128 O149 C350 117.5(10) yes
O149 C150 C151 108.0(5) yes
O149 C150 H1501 110.3 no
C151 C150 H1501 110.2 no
O149 C150 H1502 110.9 no
C151 C150 H1502 109.3 no
H1501 C150 H1502 108.1 no
C150 C151 C152 107.6(7) yes
C150 C151 H1511 111.2 no
C152 C151 H1511 108.5 no
C150 C151 H1512 109.3 no
C152 C151 H1512 109.5 no
H1511 C151 H1512 110.6 no
C151 C152 H1522 106.5 no
C151 C152 H1521 109.0 no
H1522 C152 H1521 110.3 no
C151 C152 H1523 109.9 no
H1522 C152 H1523 109.9 no
H1521 C152 H1523 111.1 no
O149 C350 C351 109.3(8) yes
O149 C350 H3502 116.2 no
C351 C350 H3502 116.5 no
O149 C350 H3501 103.0 no
C351 C350 H3501 102.2 no
H3502 C350 H3501 107.7 no
C350 C351 C352 109.0(9) yes
C350 C351 H3512 107.8 no
C352 C351 H3512 106.5 no
C350 C351 H3511 119.5 no
C352 C351 H3511 105.0 no
H3512 C351 H3511 108.3 no
C351 C352 H3522 115.5 no
C351 C352 H3521 109.5 no
H3522 C352 H3521 109.9 no
C351 C352 H3523 102.6 no
H3522 C352 H3523 109.0 no
H3521 C352 H3523 110.0 no
C902 O901 H9011 108.4 no
O901 C902 H9021 109.3 no
O901 C902 H9022 108.6 no
H9021 C902 H9022 109.5 no
O901 C902 H9023 110.6 no
H9021 C902 H9023 109.5 no
H9022 C902 H9023 109.5 no
C904 O903 H9031 108.9 no
O903 C904 H9041 109.9 no
O903 C904 H9042 109.0 no
H9041 C904 H9042 109.5 no
O903 C904 H9043 109.5 no
H9041 C904 H9043 109.5 no
H9042 C904 H9043 109.5 no
C906 O905 H9051 108.8 no
O905 C906 H9061 109.7 no
O905 C906 H9062 109.8 no
H9061 C906 H9062 109.5 no
O905 C906 H9063 108.9 no
H9061 C906 H9063 109.5 no
H9062 C906 H9063 109.5 no
C908 O907 H9071 108.5 no
O907 C908 H9081 111.2 no
O907 C908 H9082 107.3 no
H9081 C908 H9082 109.5 no
O907 C908 H9083 109.9 no
H9081 C908 H9083 109.5 no
H9082 C908 H9083 109.5 no

loop_
_geom_bond_atom_site_label_1
_geom_bond_atom_site_label_2
_geom_bond_distance
_geom_bond_publ_flag
C1 C2 1.509(5) yes
C1 C24 1.401(6) yes
C1 C28 1.399(6) yes
C2 C3 1.512(5) yes
C2 H21 0.978 no
C2 H22 0.980 no
C3 C4 1.388(6) yes
C3 C25 1.398(6) yes
C4 C5 1.392(5) yes
C4 H41 0.916 no
C5 C6 1.384(5) yes
C5 H51 0.910 no
C6 C7 1.390(5) yes
C6 C29 1.524(5) yes
C7 C8 1.512(5) yes
C7 C25 1.404(5) yes
C8 C9 1.510(5) yes
C8 H81 0.962 no
C8 H82 0.969 no
C9 C10 1.403(6) yes
C9 C26 1.394(5) yes
C10 C11 1.399(5) yes
C10 C29 1.527(5) yes
C11 C12 1.368(6) yes
C11 H111 0.916 no
C12 C13 1.393(6) yes
C12 H121 0.919 no
C13 C14 1.510(5) yes
C13 C26 1.395(6) yes
C14 C15 1.541(6) yes
C14 H141 0.992 no
C14 H142 0.975 no
C15 C16 1.387(6) yes
C15 C27 1.409(6) yes
C16 C17 1.369(7) yes
C16 H161 0.927 no
C17 C18 1.391(8) yes
C17 H171 0.934 no
C18 C19 1.394(7) yes
C18 H181 0.928 no
C19 C20 1.531(6) yes
C19 C27 1.379(6) yes
C20 C21 1.506(6) yes
C20 H201 0.956 no
C20 H202 0.970 no
C21 C22 1.403(7) yes
C21 C28 1.403(5) yes
C22 C23 1.380(7) yes
C22 H221 0.931 no
C23 C24 1.375(6) yes
C23 H231 0.916 no
C24 H241 0.926 no
C25 O37 1.392(5) yes
C26 O41 1.385(5) yes
C27 O45 1.375(5) yes
C28 O49 1.370(5) yes
C29 O30 1.434(5) yes
C29 C31 1.519(5) yes
O30 H301 0.819 no
C31 C32 1.384(6) yes
C31 C36 1.383(6) yes
C32 C33 1.372(7) yes
C32 H321 0.929 no
C33 C34 1.394(8) yes
C33 H331 0.936 no
C34 C35 1.337(7) yes
C34 H341 0.945 no
C35 C36 1.366(6) yes
C35 H351 0.945 no
C36 H361 0.955 no
O37 C38 1.425(5) yes
C38 C39 1.481(7) yes
C38 H382 0.966 no
C38 H381 0.981 no
C39 C40 1.528(11) yes
C39 H391 0.989 no
C39 H392 0.996 no
C40 H402 0.974 no
C40 H401 0.993 no
C40 H403 0.970 no
O41 C42 1.458(6) yes
C42 C43 1.468(9) yes
C42 H421 1.000 no
C42 H422 0.986 no
C43 C44 1.530(11) yes
C43 H432 1.034 no
C43 H431 0.991 no
C44 H441 0.950 no
C44 H442 0.950 no
C44 H443 0.950 no
O45 C46 1.418(7) yes
C46 C47 1.535(10) yes
C46 H461 0.982 no
C46 H462 0.993 no
C47 C48 1.495(12) yes
C47 H472 0.982 no
C47 H471 0.986 no
C48 H481 0.950 no
C48 H482 0.950 no
C48 H483 0.950 no
O49 C50 1.430(6) yes
C50 C51 1.503(8) yes
C50 H501 0.968 no
C50 H502 0.978 no
C51 C52 1.525(9) yes
C51 H512 0.999 no
C51 H511 0.996 no
C52 H521 0.976 no
C52 H523 0.968 no
C52 H522 0.975 no
C101 C102 1.529(7) yes
C101 C124 1.387(7) yes
C101 C128 1.420(7) yes
C102 C103 1.526(6) yes
C102 H1021 0.966 no
C102 H1022 0.957 no
C103 C104 1.379(7) yes
C103 C125 1.412(6) yes
C104 C105 1.365(7) yes
C104 H1041 0.936 no
C105 C106 1.383(6) yes
C105 H1051 0.926 no
C106 C107 1.392(6) yes
C106 C129 1.536(6) yes
C107 C108 1.516(6) yes
C107 C125 1.388(6) yes
C108 C109 1.516(6) yes
C108 H1081 0.993 no
C108 H1082 0.976 no
C109 C110 1.407(5) yes
C109 C126 1.382(6) yes
C110 C111 1.379(6) yes
C110 C129 1.522(6) yes
C111 C112 1.370(7) yes
C111 H1111 0.937 no
C112 C113 1.396(6) yes
C112 H1121 0.952 no
C113 C114 1.508(6) yes
C113 C126 1.392(6) yes
C114 C115 1.515(6) yes
C114 H1141 0.965 no
C114 H1142 0.968 no
C115 C116 1.369(6) yes
C115 C127 1.426(6) yes
C116 C117 1.387(7) yes
C116 H1161 0.940 no
C117 C118 1.362(8) yes
C117 H1171 0.960 no
C118 C119 1.381(7) yes
C118 H1181 0.946 no
C119 C120 1.526(7) yes
C119 C127 1.395(6) yes
C120 C121 1.521(7) yes
C120 H1202 0.957 no
C120 H1201 0.957 no
C121 C122 1.393(7) yes
C121 C128 1.391(7) yes
C122 C123 1.366(8) yes
C122 H1221 0.960 no
C123 C124 1.367(8) yes
C123 H1231 0.948 no
C124 H1241 0.954 no
C125 O137 1.380(5) yes
C126 O141 1.393(5) yes
C127 O145 1.359(5) yes
C128 O149 1.378(6) yes
C129 O130 1.434(5) yes
C129 C131 1.536(5) yes
O130 H1301 0.860 no
C131 C132 1.383(6) yes
C131 C136 1.362(7) yes
C132 C133 1.391(6) yes
C132 H1321 0.922 no
C133 C134 1.360(9) yes
C133 H1331 0.929 no
C134 C135 1.385(9) yes
C134 H1341 0.920 no
C135 C136 1.374(7) yes
C135 H1351 0.921 no
C136 H1361 0.939 no
O137 C138 1.444(5) yes
O137 C338 1.433(5) yes
C138 C139 1.530(5) yes
C138 H1381 0.986 no
C138 H1382 0.975 no
C139 C140 1.536(5) yes
C139 H1392 0.965 no
C139 H1391 0.976 no
C140 H1401 0.968 no
C140 H1403 0.976 no
C140 H1402 0.966 no
C338 C339 1.521(5) yes
C338 H3382 0.975 no
C338 H3381 0.975 no
C339 C340 1.538(5) yes
C339 H3392 0.986 no
C339 H3391 0.970 no
C340 H3401 0.969 no
C340 H3403 0.962 no
C340 H3402 0.978 no
O141 C142 1.418(6) yes
C142 C143 1.485(8) yes
C142 H1422 0.961 no
C142 H1421 0.969 no
C143 C144 1.496(10) yes
C143 H1431 0.965 no
C143 H1432 0.977 no
C144 H1441 0.952 no
C144 H1442 0.963 no
C144 H1443 0.940 no
O145 C146 1.426(6) yes
C146 C147 1.510(8) yes
C146 H1461 0.986 no
C146 H1462 0.997 no
C147 C148 1.498(10) yes
C147 H1471 0.997 no
C147 H1472 1.004 no
C148 H1481 0.965 no
C148 H1482 0.961 no
C148 H1483 0.982 no
O149 C150 1.447(4) yes
O149 C350 1.445(5) yes
C150 C151 1.523(5) yes
C150 H1501 0.994 no
C150 H1502 1.020 no
C151 C152 1.533(5) yes
C151 H1511 1.000 no
C151 H1512 0.977 no
C152 H1522 0.962 no
C152 H1521 0.972 no
C152 H1523 0.970 no
C350 C351 1.525(5) yes
C350 H3502 0.981 no
C350 H3501 0.987 no
C351 C352 1.537(5) yes
C351 H3512 0.972 no
C351 H3511 0.977 no
C352 H3522 0.963 no
C352 H3521 0.970 no
C352 H3523 0.970 no
O901 C902 1.403(7) yes
O901 H9011 0.858 no
C902 H9021 0.950 no
C902 H9022 0.950 no
C902 H9023 0.950 no
O903 C904 1.433(6) yes
O903 H9031 0.858 no
C904 H9041 0.950 no
C904 H9042 0.950 no
C904 H9043 0.950 no
O905 C906 1.391(7) yes
O905 H9051 0.860 no
C906 H9061 0.950 no
C906 H9062 0.950 no
C906 H9063 0.950 no
O907 C908 1.38(3) yes
O907 H9071 0.861 no
C908 H9081 0.950 no
C908 H9082 0.950 no
C908 H9083 0.950 no

loop_
_geom_hbond_atom_site_label_D
_geom_hbond_atom_site_label_H
_geom_hbond_atom_site_label_A
_geom_hbond_site_symmetry_A
_geom_hbond_angle_DHA
_geom_hbond_distance_DH
_geom_hbond_distance_HA
_geom_hbond_distance_DA
_geom_hbond_publ_flag
C47 H472 O41 . 142 0.982 2.427 3.255(10) yes
C116 H1161 O30 1_545 151 0.940 2.395 3.247(10) yes
C339 H1381 C125 . 127 1.054 2.536 3.278(10) yes
C139 H1391 C352 . 165 0.976 2.460 3.412(10) yes
C147 H1471 O141 . 132 0.997 2.511 3.261(10) yes
C352 H3523 O149 . 121 0.970 2.146 2.768(10) yes
O30 H301 O905 . 126 0.819 2.196 2.754(10) yes
C908 H9082 C110 . 128 0.950 2.593 3.260(10) yes
C908 H9082 C112 . 132 0.950 2.494 3.206(10) yes
O903 H9031 O30 . 163 0.858 2.026 2.856(4) yes
O907 H9071 C129 . 150 0.861 2.584 3.358(10) yes
O907 H9071 O130 . 158 0.861 1.973 2.788(10) yes
